data_7032662
loop_
_publ_author_name
'Du, Kejie'
'Liang, Jiewen'
'Wang, Yi'
'Kou, Junfeng'
'Qian, Chen'
'Ji, Liangnian'
'Chao, Hui'

_publ_section_title
;
 Dual inhibition of topoisomerases I and II\a by ruthenium(ii) complexes
 containing asymmetric tridentate ligands.
;
_journal_issue 46
_journal_name_full 'Dalton transactions (Cambridge, England : 2003)'
_journal_page_first 17303
_journal_page_last 17316
_journal_paper_doi 10.1039/c4dt02142h
_journal_volume 43
_journal_year 2014
_chemical_formula_moiety '[Ru(dtzp)(ptp)](ClO~4)~2'
_chemical_formula_sum 'C42 H28 Cl2 N10 O8 Ru S2'
_chemical_formula_weight 1036.83
_chemical_name_systematic
; 
 ? 
;
_space_group_IT_number 2
_symmetry_cell_setting triclinic
_symmetry_space_group_name_Hall '-P 1'
_symmetry_space_group_name_H-M 'P -1'
_atom_sites_solution_hydrogens geom
_atom_sites_solution_primary direct
_atom_sites_solution_secondary difmap
_audit_creation_method SHELXL-97
_cell_angle_alpha 97.37(3)
_cell_angle_beta 109.39(3)
_cell_angle_gamma 109.22(3)
_cell_formula_units_Z 2
_cell_length_a 12.052(2)
_cell_length_b 12.336(3)
_cell_length_c 16.060(3)
_cell_measurement_temperature 293(2)
_cell_volume 2049.7(11)
_computing_structure_refinement 'SHELXL-97 (Sheldrick, 1997)'
_computing_structure_solution 'SHELXS-97 (Sheldrick, 1990)'
_diffrn_ambient_temperature 293(2)
_diffrn_measured_fraction_theta_full 0.972
_diffrn_measured_fraction_theta_max 0.972
_diffrn_measurement_device_type 'CCD area detector'
_diffrn_measurement_method 'phi and omega scans'
_diffrn_radiation_monochromator graphite
_diffrn_radiation_source 'fine-focus sealed tube'
_diffrn_radiation_type MoK\a
_diffrn_radiation_wavelength 0.71073
_diffrn_reflns_av_R_equivalents 0.0508
_diffrn_reflns_av_sigmaI/netI 0.0985
_diffrn_reflns_limit_h_max 15
_diffrn_reflns_limit_h_min -15
_diffrn_reflns_limit_k_max 15
_diffrn_reflns_limit_k_min -15
_diffrn_reflns_limit_l_max 20
_diffrn_reflns_limit_l_min -20
_diffrn_reflns_number 17097
_diffrn_reflns_theta_full 27.09
_diffrn_reflns_theta_max 27.09
_diffrn_reflns_theta_min 1.39
_diffrn_standards_decay_% 0
_diffrn_standards_interval_count 0
_diffrn_standards_interval_time 0
_diffrn_standards_number 0
_exptl_absorpt_coefficient_mu 0.685
_exptl_absorpt_correction_T_max 0.8696
_exptl_absorpt_correction_T_min 0.8421
_exptl_absorpt_correction_type multi-scan
_exptl_crystal_colour colourless
_exptl_crystal_density_diffrn 1.680
_exptl_crystal_density_meas 1.640
_exptl_crystal_density_method 'not measured'
_exptl_crystal_description block
_exptl_crystal_F_000 1048
_exptl_crystal_size_max 0.26
_exptl_crystal_size_mid 0.24
_exptl_crystal_size_min 0.21
_refine_diff_density_max 1.095
_refine_diff_density_min -1.058
_refine_diff_density_rms 0.173
_refine_ls_extinction_method none
_refine_ls_goodness_of_fit_ref 1.004
_refine_ls_hydrogen_treatment constr
_refine_ls_matrix_type full
_refine_ls_number_parameters 588
_refine_ls_number_reflns 8780
_refine_ls_number_restraints 0
_refine_ls_restrained_S_all 1.004
_refine_ls_R_factor_all 0.0994
_refine_ls_R_factor_gt 0.0500
_refine_ls_shift/su_max 0.001
_refine_ls_shift/su_mean 0.000
_refine_ls_structure_factor_coef Fsqd
_refine_ls_weighting_details 'calc w=1/[\s^2^(Fo^2^)+(0.0941P)^2^+0.0000P] where P=(Fo^2^+2Fc^2^)/3'
_refine_ls_weighting_scheme calc
_refine_ls_wR_factor_gt 0.1199
_refine_ls_wR_factor_ref 0.1664
_reflns_number_gt 5712
_reflns_number_total 8780
_reflns_threshold_expression >2sigma(I)
_cod_data_source_file c4dt02142h2.cif
_cod_data_source_block Ru(dtzp)ptp
_cod_depositor_comments
;
The following automatic conversions were performed:

'_symmetry_cell_setting' value 'Triclinic' changed to 'triclinic'
according to
/usr/data/users/saulius/crontab/automatic-downloads/rss-feeds/RSC/lib/dictionaries/cif_core.dic
dictionary named 'cif_core.dic' version 2.4.2 from 2011-04-26.

Automatic conversion script
Id: cif_fix_values 2827 2014-09-09 07:05:25Z andrius 

 Adding full bibliography for 7032660--7032662.cif.
;
_cod_original_cell_volume 2049.7(7)
_cod_original_sg_symbol_H-M P-1
_cod_database_code 7032662

loop_
_symmetry_equiv_pos_as_xyz
'x, y, z'
'-x, -y, -z'

loop_
_atom_site_label
_atom_site_type_symbol
_atom_site_fract_x
_atom_site_fract_y
_atom_site_fract_z
_atom_site_U_iso_or_equiv
_atom_site_adp_type
_atom_site_occupancy
_atom_site_symmetry_multiplicity
_atom_site_calc_flag
_atom_site_refinement_flags
Ru1 Ru 0.35362(4) 0.50541(4) 0.21334(3) 0.01168(13) Uani 1 1 d .
N1 N 0.1718(4) 0.5091(4) 0.1649(3) 0.0130(9) Uani 1 1 d .
N2 N 0.3869(4) 0.6381(4) 0.1566(3) 0.0120(9) Uani 1 1 d .
N3 N 0.5440(4) 0.5556(4) 0.2383(3) 0.0126(9) Uani 1 1 d .
N4 N 0.6188(4) 0.5028(4) 0.2802(3) 0.0122(9) Uani 1 1 d .
N5 N 0.7199(4) 0.7042(4) 0.2251(3) 0.0145(9) Uani 1 1 d .
N6 N 0.2923(4) 0.3510(4) 0.1110(3) 0.0147(9) Uani 1 1 d .
N7 N 0.3057(4) 0.3803(4) 0.2761(3) 0.0131(9) Uani 1 1 d .
N8 N 0.3994(4) 0.6059(4) 0.3418(3) 0.0151(9) Uani 1 1 d .
N9 N 0.1826(7) 0.1847(6) 0.5515(4) 0.0554(19) Uani 1 1 d .
N10 N 0.6298(5) 0.4317(4) 0.0680(3) 0.0272(12) Uani 1 1 d .
S1 S 0.18563(13) 0.12368(12) 0.05084(9) 0.0181(3) Uani 1 1 d .
S2 S 0.41648(13) 0.62406(12) 0.50628(9) 0.0189(3) Uani 1 1 d .
C1 C 0.0617(5) 0.4414(5) 0.1675(3) 0.0141(11) Uani 1 1 d .
H1 H 0.0587 0.3769 0.1923 0.017 Uiso 1 1 calc R
C2 C -0.0506(5) 0.4635(5) 0.1345(4) 0.0184(12) Uani 1 1 d .
H2 H -0.1258 0.4139 0.1371 0.022 Uiso 1 1 calc R
C3 C -0.0477(5) 0.5593(5) 0.0982(4) 0.0174(12) Uani 1 1 d .
H3 H -0.1208 0.5755 0.0773 0.021 Uiso 1 1 calc R
C4 C 0.0652(5) 0.6322(5) 0.0929(3) 0.0158(11) Uani 1 1 d .
C5 C 0.1719(5) 0.6026(4) 0.1266(3) 0.0124(10) Uani 1 1 d .
C6 C 0.0840(5) 0.7364(5) 0.0580(4) 0.0200(12) Uani 1 1 d .
H6 H 0.0146 0.7573 0.0348 0.024 Uiso 1 1 calc R
C7 C 0.1962(5) 0.8043(5) 0.0571(4) 0.0192(12) Uani 1 1 d .
H7 H 0.2026 0.8710 0.0347 0.023 Uiso 1 1 calc R
C8 C 0.3072(5) 0.7757(4) 0.0904(3) 0.0150(11) Uani 1 1 d .
C9 C 0.2885(5) 0.6730(4) 0.1230(3) 0.0123(11) Uani 1 1 d .
C10 C 0.4318(5) 0.8435(5) 0.0977(4) 0.0175(12) Uani 1 1 d .
H10 H 0.4467 0.9115 0.0766 0.021 Uiso 1 1 calc R
C11 C 0.5309(6) 0.8096(5) 0.1357(4) 0.0186(12) Uani 1 1 d .
H11 H 0.6134 0.8554 0.1423 0.022 Uiso 1 1 calc R
C12 C 0.5054(5) 0.7037(4) 0.1648(3) 0.0141(11) Uani 1 1 d .
C13 C 0.5983(5) 0.6545(4) 0.2109(3) 0.0125(11) Uani 1 1 d .
C14 C 0.7964(5) 0.6542(5) 0.2694(3) 0.0139(11) Uani 1 1 d .
C15 C 0.9325(5) 0.7079(4) 0.2931(4) 0.0154(11) Uani 1 1 d .
C16 C 0.9870(5) 0.8161(5) 0.2731(4) 0.0212(12) Uani 1 1 d .
H16 H 0.9351 0.8532 0.2444 0.025 Uiso 1 1 calc R
C17 C 1.1158(6) 0.8662(5) 0.2957(4) 0.0296(15) Uani 1 1 d .
H17 H 1.1515 0.9372 0.2820 0.035 Uiso 1 1 calc R
C18 C 1.1946(5) 0.8109(5) 0.3395(5) 0.0281(14) Uani 1 1 d .
H18 H 1.2824 0.8454 0.3547 0.034 Uiso 1 1 calc R
C19 C 1.1431(5) 0.7068(5) 0.3598(4) 0.0279(14) Uani 1 1 d .
H19 H 1.1970 0.6722 0.3900 0.034 Uiso 1 1 calc R
C20 C 1.0106(5) 0.6502(5) 0.3363(4) 0.0175(12) Uani 1 1 d .
C21 C 0.9531(5) 0.5357(5) 0.3571(4) 0.0157(11) Uani 1 1 d .
C22 C 1.0255(5) 0.4724(5) 0.3925(4) 0.0191(12) Uani 1 1 d .
H22 H 1.1122 0.5020 0.4038 0.023 Uiso 1 1 calc R
C23 C 0.9706(5) 0.3656(5) 0.4115(4) 0.0228(13) Uani 1 1 d .
H23 H 1.0209 0.3254 0.4371 0.027 Uiso 1 1 calc R
C24 C 0.8403(5) 0.3190(5) 0.3921(4) 0.0210(12) Uani 1 1 d .
H24 H 0.8032 0.2476 0.4049 0.025 Uiso 1 1 calc R
C25 C 0.7661(5) 0.3782(4) 0.3542(4) 0.0158(11) Uani 1 1 d .
H25 H 0.6786 0.3460 0.3403 0.019 Uiso 1 1 calc R
C26 C 0.8212(5) 0.4865(5) 0.3363(4) 0.0179(12) Uani 1 1 d .
C27 C 0.7441(5) 0.5497(4) 0.2947(3) 0.0135(11) Uani 1 1 d .
C28 C 0.2847(5) 0.3234(5) 0.0226(3) 0.0155(11) Uani 1 1 d .
H28 H 0.3145 0.3812 -0.0056 0.019 Uiso 1 1 calc R
C29 C 0.2308(5) 0.2063(5) -0.0193(4) 0.0188(12) Uani 1 1 d .
H29 H 0.2195 0.1743 -0.0786 0.023 Uiso 1 1 calc R
C30 C 0.2427(5) 0.2510(4) 0.1348(3) 0.0140(11) Uani 1 1 d .
C31 C 0.2447(5) 0.2642(5) 0.2268(4) 0.0154(11) Uani 1 1 d .
C32 C 0.1889(5) 0.1749(5) 0.2633(4) 0.0208(12) Uani 1 1 d .
H32 H 0.1470 0.0957 0.2291 0.025 Uiso 1 1 calc R
C33 C 0.1977(5) 0.2077(5) 0.3520(4) 0.0199(12) Uani 1 1 d .
H33 H 0.1615 0.1495 0.3778 0.024 Uiso 1 1 calc R
C34 C 0.2599(5) 0.3263(5) 0.4029(4) 0.0198(12) Uani 1 1 d .
H34 H 0.2669 0.3483 0.4626 0.024 Uiso 1 1 calc R
C35 C 0.3107(5) 0.4099(5) 0.3622(3) 0.0138(11) Uani 1 1 d .
C36 C 0.3729(5) 0.5400(5) 0.3982(3) 0.0144(11) Uani 1 1 d .
C37 C 0.4730(5) 0.7521(5) 0.4746(4) 0.0213(12) Uani 1 1 d .
H37 H 0.5095 0.8285 0.5134 0.026 Uiso 1 1 calc R
C38 C 0.4574(5) 0.7271(4) 0.3853(4) 0.0153(11) Uani 1 1 d .
H38 H 0.4830 0.7855 0.3562 0.018 Uiso 1 1 calc R
C39 C 0.1851(7) 0.0972(7) 0.5650(4) 0.0391(17) Uani 1 1 d .
C40 C 0.1915(8) -0.0131(7) 0.5826(6) 0.054(2) Uani 1 1 d .
H40A H 0.2761 -0.0098 0.5942 0.082 Uiso 1 1 calc R
H40B H 0.1304 -0.0782 0.5302 0.082 Uiso 1 1 calc R
H40C H 0.1722 -0.0245 0.6350 0.082 Uiso 1 1 calc R
C41 C 0.5971(5) 0.3452(5) 0.0897(4) 0.0185(12) Uani 1 1 d .
C42 C 0.5557(6) 0.2366(6) 0.1186(4) 0.0289(14) Uani 1 1 d .
H42A H 0.6268 0.2144 0.1426 0.043 Uiso 1 1 calc R
H42B H 0.4884 0.1737 0.0670 0.043 Uiso 1 1 calc R
H42C H 0.5247 0.2504 0.1651 0.043 Uiso 1 1 calc R
Cl1 Cl 0.46990(13) 0.07123(12) 0.29579(10) 0.0234(3) Uani 1 1 d .
Cl2 Cl 0.83685(13) 0.08925(11) 0.15252(9) 0.0195(3) Uani 1 1 d .
O1 O 0.5666(4) 0.0714(4) 0.2627(3) 0.0338(11) Uani 1 1 d .
O2 O 0.3443(4) 0.0035(4) 0.2245(3) 0.0450(13) Uani 1 1 d .
O3 O 0.4853(5) 0.0198(4) 0.3725(3) 0.0436(12) Uani 1 1 d .
O4 O 0.4823(4) 0.1925(3) 0.3247(3) 0.0258(9) Uani 1 1 d .
O5 O 0.7064(4) 0.0356(4) 0.0842(3) 0.0290(10) Uani 1 1 d .
O6 O 0.8498(4) 0.0209(4) 0.2184(3) 0.0354(11) Uani 1 1 d .
O7 O 0.9232(4) 0.0861(4) 0.1083(3) 0.0279(10) Uani 1 1 d .
O8 O 0.8665(4) 0.2096(4) 0.1956(3) 0.0362(11) Uani 1 1 d .

loop_
_atom_site_aniso_label
_atom_site_aniso_U_11
_atom_site_aniso_U_22
_atom_site_aniso_U_33
_atom_site_aniso_U_23
_atom_site_aniso_U_13
_atom_site_aniso_U_12
Ru1 0.0100(2) 0.0108(2) 0.0147(2) 0.00421(16) 0.00470(17) 0.00459(17)
N1 0.008(2) 0.009(2) 0.014(2) -0.0023(17) 0.0000(18) -0.0011(17)
N2 0.010(2) 0.010(2) 0.015(2) 0.0037(17) 0.0031(18) 0.0057(18)
N3 0.008(2) 0.013(2) 0.014(2) -0.0001(18) 0.0004(18) 0.0062(18)
N4 0.014(2) 0.014(2) 0.014(2) 0.0051(18) 0.0077(19) 0.0098(19)
N5 0.012(2) 0.014(2) 0.017(2) 0.0029(18) 0.0041(19) 0.0056(19)
N6 0.013(2) 0.014(2) 0.017(2) 0.0016(18) 0.0050(19) 0.0063(19)
N7 0.009(2) 0.015(2) 0.013(2) 0.0032(18) 0.0026(18) 0.0051(18)
N8 0.013(2) 0.016(2) 0.015(2) 0.0019(18) 0.0030(19) 0.0078(19)
N9 0.104(6) 0.046(4) 0.042(4) 0.020(3) 0.047(4) 0.040(4)
N10 0.020(3) 0.028(3) 0.033(3) 0.010(2) 0.015(2) 0.004(2)
S1 0.0212(7) 0.0124(6) 0.0198(7) 0.0033(5) 0.0081(6) 0.0060(6)
S2 0.0187(7) 0.0225(7) 0.0148(7) 0.0021(6) 0.0063(6) 0.0086(6)
C1 0.009(3) 0.018(3) 0.013(3) 0.005(2) 0.003(2) 0.002(2)
C2 0.004(2) 0.022(3) 0.022(3) 0.002(2) 0.003(2) 0.000(2)
C3 0.013(3) 0.021(3) 0.018(3) 0.002(2) 0.004(2) 0.011(2)
C4 0.016(3) 0.021(3) 0.014(3) 0.005(2) 0.004(2) 0.013(2)
C5 0.014(3) 0.011(2) 0.014(3) 0.003(2) 0.006(2) 0.005(2)
C6 0.021(3) 0.019(3) 0.022(3) 0.007(2) 0.006(3) 0.013(3)
C7 0.025(3) 0.016(3) 0.017(3) 0.006(2) 0.004(2) 0.011(2)
C8 0.020(3) 0.013(3) 0.016(3) 0.000(2) 0.010(2) 0.010(2)
C9 0.016(3) 0.011(2) 0.009(2) 0.000(2) 0.003(2) 0.008(2)
C10 0.019(3) 0.015(3) 0.019(3) 0.007(2) 0.006(2) 0.008(2)
C11 0.029(3) 0.015(3) 0.016(3) 0.006(2) 0.012(2) 0.011(2)
C12 0.015(3) 0.012(3) 0.012(3) 0.003(2) 0.005(2) 0.003(2)
C13 0.011(3) 0.009(2) 0.014(3) 0.002(2) 0.004(2) 0.001(2)
C14 0.013(3) 0.017(3) 0.013(3) 0.001(2) 0.005(2) 0.010(2)
C15 0.010(3) 0.012(3) 0.024(3) 0.004(2) 0.010(2) 0.001(2)
C16 0.020(3) 0.017(3) 0.030(3) 0.009(2) 0.012(3) 0.009(2)
C17 0.020(3) 0.021(3) 0.049(4) 0.017(3) 0.014(3) 0.006(3)
C18 0.009(3) 0.024(3) 0.054(4) 0.020(3) 0.014(3) 0.005(2)
C19 0.017(3) 0.030(3) 0.045(4) 0.016(3) 0.012(3) 0.017(3)
C20 0.015(3) 0.016(3) 0.022(3) 0.006(2) 0.007(2) 0.007(2)
C21 0.014(3) 0.014(3) 0.021(3) 0.008(2) 0.009(2) 0.005(2)
C22 0.006(3) 0.018(3) 0.025(3) 0.001(2) 0.002(2) 0.001(2)
C23 0.020(3) 0.023(3) 0.026(3) 0.009(3) 0.005(3) 0.014(3)
C24 0.020(3) 0.014(3) 0.027(3) 0.006(2) 0.007(3) 0.006(2)
C25 0.012(3) 0.012(3) 0.024(3) 0.008(2) 0.008(2) 0.004(2)
C26 0.018(3) 0.017(3) 0.019(3) 0.005(2) 0.005(2) 0.010(2)
C27 0.014(3) 0.013(3) 0.014(3) 0.002(2) 0.003(2) 0.008(2)
C28 0.018(3) 0.018(3) 0.018(3) 0.011(2) 0.009(2) 0.012(2)
C29 0.016(3) 0.021(3) 0.022(3) 0.008(2) 0.008(2) 0.009(2)
C30 0.011(3) 0.013(3) 0.014(3) 0.002(2) 0.000(2) 0.006(2)
C31 0.012(3) 0.012(3) 0.020(3) 0.005(2) 0.003(2) 0.006(2)
C32 0.021(3) 0.015(3) 0.025(3) 0.008(2) 0.005(3) 0.008(2)
C33 0.016(3) 0.017(3) 0.031(3) 0.019(2) 0.012(3) 0.004(2)
C34 0.019(3) 0.027(3) 0.018(3) 0.011(2) 0.008(2) 0.013(3)
C35 0.005(2) 0.019(3) 0.017(3) 0.009(2) 0.002(2) 0.004(2)
C36 0.007(2) 0.025(3) 0.011(3) 0.002(2) 0.000(2) 0.011(2)
C37 0.019(3) 0.023(3) 0.022(3) 0.004(2) 0.009(2) 0.007(2)
C38 0.012(3) 0.011(3) 0.022(3) 0.003(2) 0.005(2) 0.005(2)
C39 0.057(5) 0.043(4) 0.026(4) 0.010(3) 0.018(3) 0.029(4)
C40 0.072(6) 0.056(5) 0.064(5) 0.034(4) 0.036(5) 0.043(5)
C41 0.010(3) 0.022(3) 0.016(3) 0.001(2) 0.002(2) 0.003(2)
C42 0.030(4) 0.035(4) 0.024(3) 0.007(3) 0.012(3) 0.014(3)
Cl1 0.0203(7) 0.0175(7) 0.0247(7) -0.0014(6) 0.0106(6) -0.0005(6)
Cl2 0.0222(7) 0.0145(6) 0.0216(7) 0.0059(5) 0.0095(6) 0.0061(6)
O1 0.035(3) 0.027(2) 0.044(3) 0.006(2) 0.025(2) 0.010(2)
O2 0.024(3) 0.039(3) 0.047(3) -0.018(2) 0.006(2) 0.002(2)
O3 0.062(3) 0.028(3) 0.047(3) 0.016(2) 0.032(3) 0.013(2)
O4 0.017(2) 0.023(2) 0.028(2) -0.0020(18) 0.0084(18) 0.0004(18)
O5 0.020(2) 0.031(2) 0.033(2) 0.010(2) 0.0071(19) 0.0089(19)
O6 0.042(3) 0.041(3) 0.027(2) 0.022(2) 0.013(2) 0.017(2)
O7 0.020(2) 0.039(3) 0.027(2) 0.008(2) 0.0094(19) 0.015(2)
O8 0.042(3) 0.014(2) 0.048(3) -0.001(2) 0.021(2) 0.005(2)

loop_
_atom_type_symbol
_atom_type_description
_atom_type_scat_dispersion_real
_atom_type_scat_dispersion_imag
_atom_type_scat_source
C C 0.0033 0.0016 'International Tables Vol C Tables 4.2.6.8 and 6.1.1.4'
H H 0.0000 0.0000 'International Tables Vol C Tables 4.2.6.8 and 6.1.1.4'
Cl Cl 0.1484 0.1585 'International Tables Vol C Tables 4.2.6.8 and 6.1.1.4'
N N 0.0061 0.0033 'International Tables Vol C Tables 4.2.6.8 and 6.1.1.4'
O O 0.0106 0.0060 'International Tables Vol C Tables 4.2.6.8 and 6.1.1.4'
Ru Ru -1.2594 0.8363 'International Tables Vol C Tables 4.2.6.8 and 6.1.1.4'
S S 0.1246 0.1234 'International Tables Vol C Tables 4.2.6.8 and 6.1.1.4'

loop_
_geom_angle_atom_site_label_1
_geom_angle_atom_site_label_2
_geom_angle_atom_site_label_3
_geom_angle
N2 Ru1 N7 172.37(17)
N2 Ru1 N3 77.38(17)
N7 Ru1 N3 108.45(17)
N2 Ru1 N8 96.93(17)
N7 Ru1 N8 78.33(17)
N3 Ru1 N8 90.82(17)
N2 Ru1 N6 106.28(17)
N7 Ru1 N6 78.51(17)
N3 Ru1 N6 94.92(17)
N8 Ru1 N6 156.78(18)
N2 Ru1 N1 80.34(17)
N7 Ru1 N1 93.72(17)
N3 Ru1 N1 157.72(17)
N8 Ru1 N1 91.57(16)
N6 Ru1 N1 91.55(17)
C1 N1 C5 116.9(4)
C1 N1 Ru1 132.0(4)
C5 N1 Ru1 111.1(3)
C12 N2 C9 121.3(4)
C12 N2 Ru1 121.6(3)
C9 N2 Ru1 116.1(3)
N4 N3 C13 118.3(4)
N4 N3 Ru1 125.5(3)
C13 N3 Ru1 116.1(3)
N3 N4 C27 118.3(4)
C13 N5 C14 116.8(4)
C30 N6 C28 110.5(4)
C30 N6 Ru1 112.8(3)
C28 N6 Ru1 136.7(4)
C35 N7 C31 119.2(4)
C35 N7 Ru1 120.5(3)
C31 N7 Ru1 119.1(3)
C36 N8 C38 112.1(4)
C36 N8 Ru1 113.3(3)
C38 N8 Ru1 134.6(4)
C30 S1 C29 89.8(3)
C36 S2 C37 90.4(3)
N1 C1 C2 122.9(5)
N1 C1 H1 118.6
C2 C1 H1 118.6
C3 C2 C1 119.4(5)
C3 C2 H2 120.3
C1 C2 H2 120.3
C2 C3 C4 120.0(5)
C2 C3 H3 120.0
C4 C3 H3 120.0
C3 C4 C5 116.7(5)
C3 C4 C6 126.6(5)
C5 C4 C6 116.8(5)
N1 C5 C4 124.3(5)
N1 C5 C9 116.5(4)
C4 C5 C9 119.2(5)
C7 C6 C4 123.5(5)
C7 C6 H6 118.3
C4 C6 H6 118.3
C6 C7 C8 121.1(5)
C6 C7 H7 119.4
C8 C7 H7 119.4
C9 C8 C10 118.1(5)
C9 C8 C7 115.5(5)
C10 C8 C7 126.4(5)
N2 C9 C8 120.5(5)
N2 C9 C5 115.6(4)
C8 C9 C5 123.9(5)
C11 C10 C8 120.4(5)
C11 C10 H10 119.8
C8 C10 H10 119.8
C10 C11 C12 118.9(5)
C10 C11 H11 120.5
C12 C11 H11 120.5
N2 C12 C11 120.8(5)
N2 C12 C13 111.6(4)
C11 C12 C13 127.6(5)
N5 C13 N3 125.3(5)
N5 C13 C12 121.7(4)
N3 C13 C12 113.0(4)
N5 C14 C27 119.9(5)
N5 C14 C15 120.3(5)
C27 C14 C15 119.8(5)
C16 C15 C20 120.4(5)
C16 C15 C14 120.4(5)
C20 C15 C14 119.2(5)
C17 C16 C15 120.0(5)
C17 C16 H16 120.0
C15 C16 H16 120.0
C16 C17 C18 120.2(5)
C16 C17 H17 119.9
C18 C17 H17 119.9
C19 C18 C17 120.2(5)
C19 C18 H18 119.9
C17 C18 H18 119.9
C18 C19 C20 121.8(5)
C18 C19 H19 119.1
C20 C19 H19 119.1
C19 C20 C15 117.3(5)
C19 C20 C21 122.2(5)
C15 C20 C21 120.5(5)
C22 C21 C26 118.5(5)
C22 C21 C20 121.7(5)
C26 C21 C20 119.7(5)
C21 C22 C23 121.1(5)
C21 C22 H22 119.4
C23 C22 H22 119.4
C24 C23 C22 119.7(5)
C24 C23 H23 120.2
C22 C23 H23 120.2
C25 C24 C23 120.1(5)
C25 C24 H24 119.9
C23 C24 H24 119.9
C24 C25 C26 120.4(5)
C24 C25 H25 119.8
C26 C25 H25 119.8
C25 C26 C21 120.1(5)
C25 C26 C27 121.3(5)
C21 C26 C27 118.5(5)
N4 C27 C14 121.2(5)
N4 C27 C26 116.8(5)
C14 C27 C26 122.0(5)
C29 C28 N6 114.6(5)
C29 C28 H28 122.7
N6 C28 H28 122.7
C28 C29 S1 111.2(4)
C28 C29 H29 124.4
S1 C29 H29 124.4
N6 C30 C31 117.6(5)
N6 C30 S1 113.9(4)
C31 C30 S1 128.5(4)
N7 C31 C32 121.2(5)
N7 C31 C30 111.2(4)
C32 C31 C30 127.5(5)
C33 C32 C31 118.2(5)
C33 C32 H32 120.9
C31 C32 H32 120.9
C32 C33 C34 120.8(5)
C32 C33 H33 119.6
C34 C33 H33 119.6
C35 C34 C33 117.9(5)
C35 C34 H34 121.0
C33 C34 H34 121.0
N7 C35 C34 122.5(5)
N7 C35 C36 108.8(4)
C34 C35 C36 128.7(5)
N8 C36 C35 118.6(4)
N8 C36 S2 113.0(4)
C35 C36 S2 128.4(4)
C38 C37 S2 111.2(4)
C38 C37 H37 124.4
S2 C37 H37 124.4
C37 C38 N8 113.3(5)
C37 C38 H38 123.4
N8 C38 H38 123.4
N9 C39 C40 178.6(9)
C39 C40 H40A 109.5
C39 C40 H40B 109.5
H40A C40 H40B 109.5
C39 C40 H40C 109.5
H40A C40 H40C 109.5
H40B C40 H40C 109.5
N10 C41 C42 179.0(6)
C41 C42 H42A 109.5
C41 C42 H42B 109.5
H42A C42 H42B 109.5
C41 C42 H42C 109.5
H42A C42 H42C 109.5
H42B C42 H42C 109.5
O1 Cl1 O2 110.4(3)
O1 Cl1 O3 109.3(3)
O2 Cl1 O3 109.7(3)
O1 Cl1 O4 109.6(2)
O2 Cl1 O4 108.4(3)
O3 Cl1 O4 109.5(3)
O8 Cl2 O6 110.9(3)
O8 Cl2 O5 109.7(3)
O6 Cl2 O5 108.8(3)
O8 Cl2 O7 109.7(3)
O6 Cl2 O7 108.7(3)
O5 Cl2 O7 108.9(2)

loop_
_geom_bond_atom_site_label_1
_geom_bond_atom_site_label_2
_geom_bond_distance
Ru1 N2 1.966(4)
Ru1 N7 1.982(4)
Ru1 N3 2.049(4)
Ru1 N8 2.058(4)
Ru1 N6 2.083(4)
Ru1 N1 2.086(4)
N1 C1 1.333(6)
N1 C5 1.375(6)
N2 C12 1.341(7)
N2 C9 1.361(6)
N3 N4 1.337(5)
N3 C13 1.383(6)
N4 C27 1.351(6)
N5 C13 1.314(6)
N5 C14 1.337(6)
N6 C30 1.347(7)
N6 C28 1.381(6)
N7 C35 1.359(6)
N7 C31 1.361(6)
N8 C36 1.339(7)
N8 C38 1.390(6)
N9 C39 1.135(8)
N10 C41 1.152(7)
S1 C30 1.699(5)
S1 C29 1.715(6)
S2 C36 1.714(5)
S2 C37 1.716(6)
C1 C2 1.411(7)
C1 H1 0.9300
C2 C3 1.379(8)
C2 H2 0.9300
C3 C4 1.400(7)
C3 H3 0.9300
C4 C5 1.406(7)
C4 C6 1.447(7)
C5 C9 1.413(7)
C6 C7 1.342(8)
C6 H6 0.9300
C7 C8 1.444(7)
C7 H7 0.9300
C8 C9 1.411(7)
C8 C10 1.414(7)
C10 C11 1.372(7)
C10 H10 0.9300
C11 C12 1.417(7)
C11 H11 0.9300
C12 C13 1.478(7)
C14 C27 1.412(7)
C14 C15 1.442(7)
C15 C16 1.411(7)
C15 C20 1.417(7)
C16 C17 1.363(8)
C16 H16 0.9300
C17 C18 1.403(8)
C17 H17 0.9300
C18 C19 1.363(8)
C18 H18 0.9300
C19 C20 1.406(8)
C19 H19 0.9300
C20 C21 1.489(7)
C21 C22 1.388(7)
C21 C26 1.402(7)
C22 C23 1.390(8)
C22 H22 0.9300
C23 C24 1.389(8)
C23 H23 0.9300
C24 C25 1.374(7)
C24 H24 0.9300
C25 C26 1.396(7)
C25 H25 0.9300
C26 C27 1.456(7)
C28 C29 1.343(7)
C28 H28 0.9300
C29 H29 0.9300
C30 C31 1.456(7)
C31 C32 1.396(7)
C32 C33 1.389(8)
C32 H32 0.9300
C33 C34 1.391(8)
C33 H33 0.9300
C34 C35 1.375(7)
C34 H34 0.9300
C35 C36 1.468(7)
C37 C38 1.364(7)
C37 H37 0.9300
C38 H38 0.9300
C39 C40 1.446(10)
C40 H40A 0.9600
C40 H40B 0.9600
C40 H40C 0.9600
C41 C42 1.459(8)
C42 H42A 0.9600
C42 H42B 0.9600
C42 H42C 0.9600
Cl1 O1 1.431(4)
Cl1 O2 1.439(4)
Cl1 O3 1.442(5)
Cl1 O4 1.451(4)
Cl2 O8 1.425(4)
Cl2 O6 1.436(4)
Cl2 O5 1.449(4)
Cl2 O7 1.449(4)

loop_
_geom_torsion_atom_site_label_1
_geom_torsion_atom_site_label_2
_geom_torsion_atom_site_label_3
_geom_torsion_atom_site_label_4
_geom_torsion
N2 Ru1 N1 C1 178.3(5)
N7 Ru1 N1 C1 -6.5(5)
N3 Ru1 N1 C1 179.0(4)
N8 Ru1 N1 C1 -84.9(5)
N6 Ru1 N1 C1 72.0(5)
N2 Ru1 N1 C5 -4.2(3)
N7 Ru1 N1 C5 170.9(3)
N3 Ru1 N1 C5 -3.5(6)
N8 Ru1 N1 C5 92.5(3)
N6 Ru1 N1 C5 -110.5(3)
N7 Ru1 N2 C12 134.5(12)
N3 Ru1 N2 C12 -5.9(4)
N8 Ru1 N2 C12 83.3(4)
N6 Ru1 N2 C12 -97.5(4)
N1 Ru1 N2 C12 173.8(4)
N7 Ru1 N2 C9 -34.1(14)
N3 Ru1 N2 C9 -174.6(4)
N8 Ru1 N2 C9 -85.3(4)
N6 Ru1 N2 C9 93.9(4)
N1 Ru1 N2 C9 5.1(3)
N2 Ru1 N3 N4 -177.6(4)
N7 Ru1 N3 N4 7.5(4)
N8 Ru1 N3 N4 85.5(4)
N6 Ru1 N3 N4 -72.0(4)
N1 Ru1 N3 N4 -178.4(4)
N2 Ru1 N3 C13 4.1(3)
N7 Ru1 N3 C13 -170.8(3)
N8 Ru1 N3 C13 -92.9(4)
N6 Ru1 N3 C13 109.7(4)
N1 Ru1 N3 C13 3.3(6)
C13 N3 N4 C27 0.9(6)
Ru1 N3 N4 C27 -177.4(3)
N2 Ru1 N6 C30 -168.1(3)
N7 Ru1 N6 C30 5.8(3)
N3 Ru1 N6 C30 113.6(4)
N8 Ru1 N6 C30 9.9(6)
N1 Ru1 N6 C30 -87.7(4)
N2 Ru1 N6 C28 9.1(5)
N7 Ru1 N6 C28 -177.1(5)
N3 Ru1 N6 C28 -69.2(5)
N8 Ru1 N6 C28 -173.0(4)
N1 Ru1 N6 C28 89.4(5)
N2 Ru1 N7 C35 -46.3(14)
N3 Ru1 N7 C35 92.8(4)
N8 Ru1 N7 C35 5.9(4)
N6 Ru1 N7 C35 -175.8(4)
N1 Ru1 N7 C35 -84.9(4)
N2 Ru1 N7 C31 121.1(12)
N3 Ru1 N7 C31 -99.8(4)
N8 Ru1 N7 C31 173.3(4)
N6 Ru1 N7 C31 -8.4(4)
N1 Ru1 N7 C31 82.5(4)
N2 Ru1 N8 C36 172.7(3)
N7 Ru1 N8 C36 -1.2(3)
N3 Ru1 N8 C36 -109.9(4)
N6 Ru1 N8 C36 -5.3(6)
N1 Ru1 N8 C36 92.3(3)
N2 Ru1 N8 C38 -10.9(5)
N7 Ru1 N8 C38 175.2(5)
N3 Ru1 N8 C38 66.5(5)
N6 Ru1 N8 C38 171.0(4)
N1 Ru1 N8 C38 -91.4(5)
C5 N1 C1 C2 -1.0(7)
Ru1 N1 C1 C2 176.4(4)
N1 C1 C2 C3 -0.5(8)
C1 C2 C3 C4 1.2(8)
C2 C3 C4 C5 -0.5(8)
C2 C3 C4 C6 -179.2(5)
C1 N1 C5 C4 1.7(7)
Ru1 N1 C5 C4 -176.2(4)
C1 N1 C5 C9 -179.2(4)
Ru1 N1 C5 C9 2.9(5)
C3 C4 C5 N1 -1.0(8)
C6 C4 C5 N1 177.8(5)
C3 C4 C5 C9 180.0(5)
C6 C4 C5 C9 -1.2(7)
C3 C4 C6 C7 178.1(5)
C5 C4 C6 C7 -0.5(8)
C4 C6 C7 C8 1.1(8)
C6 C7 C8 C9 0.0(7)
C6 C7 C8 C10 -176.3(5)
C12 N2 C9 C8 4.1(7)
Ru1 N2 C9 C8 172.8(4)
C12 N2 C9 C5 -173.8(4)
Ru1 N2 C9 C5 -5.1(6)
C10 C8 C9 N2 -2.9(7)
C7 C8 C9 N2 -179.5(4)
C10 C8 C9 C5 174.8(5)
C7 C8 C9 C5 -1.8(7)
N1 C5 C9 N2 1.2(7)
C4 C5 C9 N2 -179.7(4)
N1 C5 C9 C8 -176.6(5)
C4 C5 C9 C8 2.5(8)
C9 C8 C10 C11 -0.1(8)
C7 C8 C10 C11 176.1(5)
C8 C10 C11 C12 2.0(8)
C9 N2 C12 C11 -2.2(7)
Ru1 N2 C12 C11 -170.3(4)
C9 N2 C12 C13 174.5(4)
Ru1 N2 C12 C13 6.4(6)
C10 C11 C12 N2 -0.9(8)
C10 C11 C12 C13 -177.0(5)
C14 N5 C13 N3 0.2(7)
C14 N5 C13 C12 178.3(4)
N4 N3 C13 N5 -2.3(7)
Ru1 N3 C13 N5 176.2(4)
N4 N3 C13 C12 179.5(4)
Ru1 N3 C13 C12 -2.0(5)
N2 C12 C13 N5 179.2(5)
C11 C12 C13 N5 -4.4(8)
N2 C12 C13 N3 -2.5(6)
C11 C12 C13 N3 174.0(5)
C13 N5 C14 C27 2.9(7)
C13 N5 C14 C15 -175.9(5)
N5 C14 C15 C16 2.6(8)
C27 C14 C15 C16 -176.2(5)
N5 C14 C15 C20 -177.1(5)
C27 C14 C15 C20 4.0(8)
C20 C15 C16 C17 -0.3(9)
C14 C15 C16 C17 180.0(5)
C15 C16 C17 C18 -0.5(9)
C16 C17 C18 C19 -0.1(10)
C17 C18 C19 C20 1.3(10)
C18 C19 C20 C15 -2.0(9)
C18 C19 C20 C21 179.2(6)
C16 C15 C20 C19 1.5(8)
C14 C15 C20 C19 -178.8(5)
C16 C15 C20 C21 -179.7(5)
C14 C15 C20 C21 0.1(8)
C19 C20 C21 C22 -6.5(9)
C15 C20 C21 C22 174.7(5)
C19 C20 C21 C26 176.8(5)
C15 C20 C21 C26 -2.0(8)
C26 C21 C22 C23 -3.2(8)
C20 C21 C22 C23 -180.0(5)
C21 C22 C23 C24 2.1(9)
C22 C23 C24 C25 0.1(9)
C23 C24 C25 C26 -1.1(8)
C24 C25 C26 C21 -0.1(8)
C24 C25 C26 C27 179.0(5)
C22 C21 C26 C25 2.2(8)
C20 C21 C26 C25 179.0(5)
C22 C21 C26 C27 -176.9(5)
C20 C21 C26 C27 -0.1(8)
N3 N4 C27 C14 2.2(7)
N3 N4 C27 C26 -177.0(4)
N5 C14 C27 N4 -4.3(7)
C15 C14 C27 N4 174.6(5)
N5 C14 C27 C26 174.8(5)
C15 C14 C27 C26 -6.3(8)
C25 C26 C27 N4 4.3(8)
C21 C26 C27 N4 -176.6(5)
C25 C26 C27 C14 -174.8(5)
C21 C26 C27 C14 4.3(8)
C30 N6 C28 C29 0.2(6)
Ru1 N6 C28 C29 -177.0(4)
N6 C28 C29 S1 0.3(6)
C30 S1 C29 C28 -0.5(4)
C28 N6 C30 C31 179.2(4)
Ru1 N6 C30 C31 -2.9(6)
C28 N6 C30 S1 -0.5(5)
Ru1 N6 C30 S1 177.4(2)
C29 S1 C30 N6 0.6(4)
C29 S1 C30 C31 -179.1(5)
C35 N7 C31 C32 -0.9(7)
Ru1 N7 C31 C32 -168.5(4)
C35 N7 C31 C30 176.5(4)
Ru1 N7 C31 C30 9.0(6)
N6 C30 C31 N7 -3.6(7)
S1 C30 C31 N7 176.1(4)
N6 C30 C31 C32 173.7(5)
S1 C30 C31 C32 -6.6(8)
N7 C31 C32 C33 -0.3(8)
C30 C31 C32 C33 -177.3(5)
C31 C32 C33 C34 0.3(8)
C32 C33 C34 C35 0.8(8)
C31 N7 C35 C34 2.2(7)
Ru1 N7 C35 C34 169.6(4)
C31 N7 C35 C36 -176.0(4)
Ru1 N7 C35 C36 -8.6(5)
C33 C34 C35 N7 -2.1(8)
C33 C34 C35 C36 175.7(5)
C38 N8 C36 C35 179.7(4)
Ru1 N8 C36 C35 -3.1(5)
C38 N8 C36 S2 0.6(5)
Ru1 N8 C36 S2 177.8(2)
N7 C35 C36 N8 7.4(6)
C34 C35 C36 N8 -170.7(5)
N7 C35 C36 S2 -173.7(4)
C34 C35 C36 S2 8.2(8)
C37 S2 C36 N8 -0.3(4)
C37 S2 C36 C35 -179.2(5)
C36 S2 C37 C38 -0.1(4)
S2 C37 C38 N8 0.5(6)
C36 N8 C38 C37 -0.7(6)
Ru1 N8 C38 C37 -177.1(4)
